data_7236324
loop_
_publ_author_name
'Liu, Xiuping'
'Xiao, Zhenyu'
'Xu, Jing'
'Xu, Wenbin'
'Sang, Pengpeng'
'Zhao, Lianming'
'Zhu, Houyu'
'Sun, Daofeng'
'Guo, Wenyue'

_publ_section_title
;
 A NbO-type copper metal--organic framework decorated with carboxylate
 groups exhibiting highly selective CO2adsorption and separation of
 organic dyes
;
_journal_issue 36
_journal_name_full 'Journal of Materials Chemistry A'
_journal_page_first 13844
_journal_paper_doi 10.1039/C6TA02908F
_journal_volume 4
_journal_year 2016
_chemical_formula_sum 'C11.5 H4 Cu N0 O6'
_chemical_formula_weight 301.69
_space_group_IT_number 166
_space_group_name_Hall '-R 3 2"'
_space_group_name_H-M_alt 'R -3 m :H'
_symmetry_cell_setting hexagonal
_symmetry_space_group_name_H-M 'R -3 m :H'
_atom_sites_solution_hydrogens geom
_atom_sites_solution_primary direct
_atom_sites_solution_secondary difmap
_audit_creation_method SHELXL-97
_audit_update_record
;
2016-06-17 deposited with the CCDC.
2016-08-08 downloaded from the CCDC.
;
_cell_angle_alpha 90.00
_cell_angle_beta 90.00
_cell_angle_gamma 120.00
_cell_formula_units_Z 18
_cell_length_a 18.6923(4)
_cell_length_b 18.6923(4)
_cell_length_c 38.2023(6)
_cell_measurement_reflns_used 2602
_cell_measurement_temperature 150.02(10)
_cell_measurement_theta_max 24.15
_cell_measurement_theta_min 2.06
_cell_volume 11559.7(4)
_computing_cell_refinement 'bruker smart'
_computing_data_collection 'bruker smart'
_computing_data_reduction 'bruker saint'
_computing_molecular_graphics 'bruker shelxtl'
_computing_publication_material 'bruker shelxtl'
_computing_structure_refinement 'SHELXL-97 (Sheldrick, 1997)'
_computing_structure_solution 'SHELXS-97 (Sheldrick, 1990)'
_diffrn_ambient_temperature 150.02(10)
_diffrn_measured_fraction_theta_full 0.989
_diffrn_measured_fraction_theta_max 0.989
_diffrn_measurement_device_type 'CCD area detector'
_diffrn_radiation_monochromator graphite
_diffrn_radiation_source 'fine-focus sealed tube'
_diffrn_radiation_type CuK\a
_diffrn_radiation_wavelength 1.54184
_diffrn_reflns_av_R_equivalents 0.0207
_diffrn_reflns_av_sigmaI/netI 0.0196
_diffrn_reflns_limit_h_max 16
_diffrn_reflns_limit_h_min -22
_diffrn_reflns_limit_k_max 21
_diffrn_reflns_limit_k_min -13
_diffrn_reflns_limit_l_max 38
_diffrn_reflns_limit_l_min -46
_diffrn_reflns_number 9371
_diffrn_reflns_theta_full 70.26
_diffrn_reflns_theta_max 70.26
_diffrn_reflns_theta_min 3.47
_diffrn_standards_number 9371
_exptl_absorpt_coefficient_mu 1.297
_exptl_absorpt_correction_T_max 1.00000
_exptl_absorpt_correction_T_min 0.96184
_exptl_absorpt_correction_type multi-scan
_exptl_crystal_colour blue
_exptl_crystal_density_diffrn 0.780
_exptl_crystal_density_method 'not measured'
_exptl_crystal_description block
_exptl_crystal_F_000 2700
_exptl_crystal_size_max 0.20
_exptl_crystal_size_mid 0.20
_exptl_crystal_size_min 0.10
_platon_squeeze_details
;
;
_refine_diff_density_max 0.981
_refine_diff_density_min -1.308
_refine_diff_density_rms 0.154
_refine_ls_extinction_method none
_refine_ls_goodness_of_fit_ref 1.344
_refine_ls_hydrogen_treatment mixed
_refine_ls_matrix_type full
_refine_ls_number_parameters 104
_refine_ls_number_reflns 2672
_refine_ls_number_restraints 168
_refine_ls_restrained_S_all 1.341
_refine_ls_R_factor_all 0.0833
_refine_ls_R_factor_gt 0.0789
_refine_ls_shift/su_max 0.001
_refine_ls_shift/su_mean 0.000
_refine_ls_structure_factor_coef Fsqd
_refine_ls_weighting_details 'calc w=1/[\s^2^(Fo^2^)+(0.2000P)^2^+0.0000P] where P=(Fo^2^+2Fc^2^)/3'
_refine_ls_weighting_scheme calc
_refine_ls_wR_factor_gt 0.2742
_refine_ls_wR_factor_ref 0.2887
_reflns_number_gt 2386
_reflns_number_total 2672
_reflns_threshold_expression >2sigma(I)
_cod_data_source_file c6ta02908f2.cif
_cod_data_source_block 24
_cod_depositor_comments
;
The following automatic conversions were performed:

data item '_exptl_absorpt_correction_type' value 'Multi-scan' was
changed to 'multi-scan' in accordance with the
/home/saulius/struct/COD-crude-data/automatic-downloads/DataCite-retrospective/RSC/depositions/lib/dictionaries/cif_core.dic
dictionary named 'cif_core.dic' version 2.4.2 last updated on
2011-04-26.

data item '_symmetry_cell_setting' value 'Hexagonal' was changed to
'hexagonal' in accordance with the
/home/saulius/struct/COD-crude-data/automatic-downloads/DataCite-retrospective/RSC/depositions/lib/dictionaries/cif_core.dic
dictionary named 'cif_core.dic' version 2.4.2 last updated on
2011-04-26.

Automatic conversion script
Id: cif_fix_values 6909 2019-04-08 15:41:33Z antanas 
;
_cod_original_sg_symbol_H-M R-3m
_cod_original_formula_sum 'C11.50 H4 Cu N0 O6'
_cod_database_code 7236324

loop_
_symmetry_equiv_pos_as_xyz
'x, y, z'
'-y, x-y, z'
'y, x, -z'
'-x+y, -x, z'
'x-y, -y, -z'
'-x, -x+y, -z'
'x+2/3, y+1/3, z+1/3'
'-y+2/3, x-y+1/3, z+1/3'
'y+2/3, x+1/3, -z+1/3'
'-x+y+2/3, -x+1/3, z+1/3'
'x-y+2/3, -y+1/3, -z+1/3'
'-x+2/3, -x+y+1/3, -z+1/3'
'x+1/3, y+2/3, z+2/3'
'-y+1/3, x-y+2/3, z+2/3'
'y+1/3, x+2/3, -z+2/3'
'-x+y+1/3, -x+2/3, z+2/3'
'x-y+1/3, -y+2/3, -z+2/3'
'-x+1/3, -x+y+2/3, -z+2/3'
'-x, -y, -z'
'y, -x+y, -z'
'-y, -x, z'
'x-y, x, -z'
'-x+y, y, z'
'x, x-y, z'
'-x+2/3, -y+1/3, -z+1/3'
'y+2/3, -x+y+1/3, -z+1/3'
'-y+2/3, -x+1/3, z+1/3'
'x-y+2/3, x+1/3, -z+1/3'
'-x+y+2/3, y+1/3, z+1/3'
'x+2/3, x-y+1/3, z+1/3'
'-x+1/3, -y+2/3, -z+2/3'
'y+1/3, -x+y+2/3, -z+2/3'
'-y+1/3, -x+2/3, z+2/3'
'x-y+1/3, x+2/3, -z+2/3'
'-x+y+1/3, y+2/3, z+2/3'
'x+1/3, x-y+2/3, z+2/3'

loop_
_atom_site_label
_atom_site_type_symbol
_atom_site_fract_x
_atom_site_fract_y
_atom_site_fract_z
_atom_site_U_iso_or_equiv
_atom_site_adp_type
_atom_site_occupancy
_atom_site_symmetry_multiplicity
_atom_site_calc_flag
_atom_site_refinement_flags
Cu1 Cu 0.476899(16) 0.523101(16) 0.528733(13) 0.0266(4) Uani 1 2 d S
O2 O 0.58928(16) 0.5568(2) 0.54377(6) 0.0498(5) Uani 1 1 d U
O3 O 0.44438(15) 0.55562(15) 0.57715(10) 0.0652(12) Uani 1 2 d SU
H3 H 0.4104 0.5136 0.5873 0.098 Uiso 0.50 1 calc PR
C6 C 0.8214(3) 0.6428(5) 0.63146(16) 0.0586(12) Uani 1 2 d SU
C2 C 0.7194(2) 0.5671(2) 0.54309(9) 0.0440(8) Uani 1 1 d U
C1 C 0.6394(2) 0.5458(2) 0.52595(8) 0.0390(7) Uani 1 1 d U
C3 C 0.77536(17) 0.5507(3) 0.52638(12) 0.0415(10) Uani 1 2 d SU
H3A H 0.7643 0.5286 0.5039 0.050 Uiso 1 2 calc SR
C5 C 0.8065(2) 0.6130(4) 0.59452(16) 0.0541(12) Uani 1 2 d SU
C4 C 0.7351(2) 0.5979(3) 0.57705(10) 0.0511(9) Uani 1 1 d U
H4 H 0.6972 0.6086 0.5883 0.061 Uiso 1 1 calc R
C8 C 0.8990(6) 0.7016(8) 0.6434(2) 0.0700(19) Uani 0.50 1 d PU
C7 C 0.7570(5) 0.6070(7) 0.6554(2) 0.0667(18) Uani 0.50 1 d PU
O4 O 1.0471(6) 0.7783(8) 0.6274(2) 0.0498(5) Uani 0.25 1 d PU
O5 O 0.9680(7) 0.7762(7) 0.5933(3) 0.0498(5) Uani 0.25 1 d PU
C9 C 0.9777(13) 0.7646(16) 0.6181(5) 0.075(3) Uani 0.25 1 d PU
O1 O 0.62854(17) 0.5174(2) 0.49549(6) 0.0498(5) Uani 1 1 d U

loop_
_atom_site_aniso_label
_atom_site_aniso_U_11
_atom_site_aniso_U_22
_atom_site_aniso_U_33
_atom_site_aniso_U_23
_atom_site_aniso_U_13
_atom_site_aniso_U_12
Cu1 0.0339(4) 0.0339(4) 0.0219(5) -0.00085(8) 0.00085(8) 0.0244(3)
O2 0.0451(9) 0.0770(13) 0.0392(9) -0.0156(8) -0.0079(7) 0.0395(9)
O3 0.088(2) 0.088(2) 0.0385(18) -0.0131(9) 0.0131(9) 0.059(3)
C6 0.0509(17) 0.094(3) 0.045(2) -0.025(2) -0.0124(12) 0.0472(15)
C2 0.0427(17) 0.063(2) 0.0379(16) -0.0118(14) -0.0095(13) 0.0356(15)
C1 0.0390(16) 0.0548(17) 0.0356(15) -0.0028(13) -0.0039(12) 0.0327(14)
C3 0.0383(15) 0.059(3) 0.0339(19) -0.0095(17) -0.0048(9) 0.0296(13)
C5 0.0466(17) 0.084(3) 0.044(2) -0.020(2) -0.0099(10) 0.0419(14)
C4 0.0461(17) 0.083(2) 0.0403(16) -0.0202(16) -0.0081(13) 0.0444(16)
C8 0.051(3) 0.106(4) 0.052(3) -0.027(3) -0.009(3) 0.038(3)
C7 0.047(3) 0.105(4) 0.049(3) -0.022(3) -0.011(3) 0.039(3)
O4 0.0451(9) 0.0770(13) 0.0392(9) -0.0156(8) -0.0079(7) 0.0395(9)
O5 0.0451(9) 0.0770(13) 0.0392(9) -0.0156(8) -0.0079(7) 0.0395(9)
C9 0.065(5) 0.100(6) 0.051(5) -0.027(5) -0.007(5) 0.034(5)
O1 0.0451(9) 0.0770(13) 0.0392(9) -0.0156(8) -0.0079(7) 0.0395(9)

loop_
_atom_type_symbol
_atom_type_description
_atom_type_scat_dispersion_real
_atom_type_scat_dispersion_imag
_atom_type_scat_source
C C 0.0181 0.0091 'International Tables Vol C Tables 4.2.6.8 and 6.1.1.4'
H H 0.0000 0.0000 'International Tables Vol C Tables 4.2.6.8 and 6.1.1.4'
N N 0.0311 0.0180 'International Tables Vol C Tables 4.2.6.8 and 6.1.1.4'
O O 0.0492 0.0322 'International Tables Vol C Tables 4.2.6.8 and 6.1.1.4'
Cu Cu -1.9646 0.5888 'International Tables Vol C Tables 4.2.6.8 and 6.1.1.4'

loop_
_geom_angle_atom_site_label_1
_geom_angle_atom_site_label_2
_geom_angle_atom_site_label_3
_geom_angle
_geom_angle_site_symmetry_1
_geom_angle_site_symmetry_3
O2 Cu1 O2 88.69(19) . 21_665
O2 Cu1 O1 167.81(10) . 19_666
O2 Cu1 O1 90.13(14) 21_665 19_666
O2 Cu1 O1 90.13(14) . 3_556
O2 Cu1 O1 167.81(10) 21_665 3_556
O1 Cu1 O1 88.46(19) 19_666 3_556
O2 Cu1 O3 93.84(12) . .
O2 Cu1 O3 93.84(12) 21_665 .
O1 Cu1 O3 98.35(12) 19_666 .
O1 Cu1 O3 98.35(12) 3_556 .
O2 Cu1 Cu1 82.87(7) . 19_666
O2 Cu1 Cu1 82.87(7) 21_665 19_666
O1 Cu1 Cu1 84.94(7) 19_666 19_666
O1 Cu1 Cu1 84.94(7) 3_556 19_666
O3 Cu1 Cu1 175.38(14) . 19_666
C1 O2 Cu1 123.9(2) . .
C7 C6 C7 77.5(9) 23_655 .
C7 C6 C8 118.5(7) 23_655 23_655
C7 C6 C8 70.3(7) . 23_655
C7 C6 C8 70.3(7) 23_655 .
C7 C6 C8 118.5(7) . .
C8 C6 C8 81.1(10) 23_655 .
C7 C6 C5 119.2(6) 23_655 .
C7 C6 C5 119.2(6) . .
C8 C6 C5 122.2(6) 23_655 .
C8 C6 C5 122.2(6) . .
C3 C2 C4 119.7(3) . .
C3 C2 C1 120.4(3) . .
C4 C2 C1 119.8(3) . .
O1 C1 O2 126.7(3) . .
O1 C1 C2 116.7(3) . .
O2 C1 C2 116.6(3) . .
C2 C3 C2 120.1(4) 23_655 .
C4 C5 C4 118.5(5) . 23_655
C4 C5 C6 120.8(2) . .
C4 C5 C6 120.8(2) 23_655 .
C5 C4 C2 121.0(3) . .
C7 C8 C6 119.8(9) 25_666 .
C7 C8 C7 90.2(9) 25_666 23_655
C6 C8 C7 54.9(6) . 23_655
C7 C8 C9 113.0(10) 25_666 .
C6 C8 C9 125.2(10) . .
C7 C8 C9 140.1(11) 23_655 .
C7 C8 C8 88.6(5) 25_666 23_655
C6 C8 C8 49.5(5) . 23_655
C7 C8 C8 88.8(5) 23_655 23_655
C9 C8 C8 122.1(10) . 23_655
C6 C7 C8 121.6(9) . 25_666
C6 C7 C8 54.8(6) . 23_655
C8 C7 C8 89.8(9) 25_666 23_655
C6 C7 C7 51.3(4) . 23_655
C8 C7 C7 91.4(5) 25_666 23_655
C8 C7 C7 91.2(5) 23_655 23_655
O5 C9 O4 120(2) . .
O5 C9 C8 120.5(19) . .
O4 C9 C8 116.5(18) . .
C1 O1 Cu1 121.4(2) . 19_666

loop_
_geom_bond_atom_site_label_1
_geom_bond_atom_site_label_2
_geom_bond_distance
_geom_bond_site_symmetry_2
Cu1 O2 1.953(2) .
Cu1 O2 1.953(2) 21_665
Cu1 O1 1.955(3) 19_666
Cu1 O1 1.955(3) 3_556
Cu1 O3 2.129(3) .
Cu1 Cu1 2.6565(10) 19_666
O2 C1 1.255(4) .
C6 C7 1.388(11) 23_655
C6 C7 1.388(12) .
C6 C8 1.388(11) 23_655
C6 C8 1.388(11) .
C6 C5 1.492(8) .
C2 C3 1.385(4) .
C2 C4 1.390(5) .
C2 C1 1.492(5) .
C1 O1 1.253(4) .
C3 C2 1.385(4) 23_655
C5 C4 1.389(5) .
C5 C4 1.389(5) 23_655
C8 C7 1.380(12) 25_666
C8 C7 1.598(17) 23_655
C8 C9 1.66(3) .
C8 C8 1.80(2) 23_655
C7 C8 1.380(12) 25_666
C7 C8 1.598(17) 23_655
C7 C7 1.737(17) 23_655
O4 C9 1.24(2) .
O5 C9 1.01(2) .
O1 Cu1 1.955(3) 19_666

loop_
_platon_squeeze_void_nr
_platon_squeeze_void_average_x
_platon_squeeze_void_average_y
_platon_squeeze_void_average_z
_platon_squeeze_void_volume
_platon_squeeze_void_count_electrons
_platon_squeeze_void_content
1 -0.050 -0.035 -0.002 6692 2355 ' '
